data_2217913
loop_
_publ_author_name
'Zhang, Nan'
'Wang, Ruji'
'Tan, Chunyan'
'Jiang, Yuyang'
'Zhao, Yufen'

_publ_section_title
;
 2,4-Dinitrobenzaldehyde hydrazone
;
_journal_coeditor_code FJ2106
_journal_issue 4
_journal_name_full 'Acta Crystallographica Section E'
_journal_page_first o745
_journal_paper_doi 10.1107/S1600536808007514
_journal_volume 64
_journal_year 2008
_chemical_formula_iupac 'C7 H6 N4 O4'
_chemical_formula_moiety 'C7 H6 N4 O4'
_chemical_formula_sum 'C7 H6 N4 O4'
_chemical_formula_weight 210.16
_chemical_name_systematic
;
2,4-Dinitrobenzaldehyde hydrazone
;
_space_group_IT_number 2
_symmetry_cell_setting triclinic
_symmetry_space_group_name_Hall '-P 1'
_symmetry_space_group_name_H-M 'P -1'
_atom_sites_solution_hydrogens geom
_atom_sites_solution_primary direct
_atom_sites_solution_secondary difmap
_audit_creation_method SHELXL-97
_cell_angle_alpha 90.785(12)
_cell_angle_beta 96.149(11)
_cell_angle_gamma 98.955(13)
_cell_formula_units_Z 2
_cell_length_a 4.5839(7)
_cell_length_b 9.6840(16)
_cell_length_c 9.9287(15)
_cell_measurement_reflns_used 39
_cell_measurement_temperature 295(2)
_cell_measurement_theta_max 12.47
_cell_measurement_theta_min 5.88
_cell_volume 432.66(12)
_computing_cell_refinement 'XSCANS (Bruker, 1997)'
_computing_data_collection 'XSCANS (Bruker, 1997)'
_computing_data_reduction 'XSCANS (Bruker, 1997)'
_computing_molecular_graphics 'SHELXTL (Sheldrick, 2008)'
_computing_publication_material 'SHELXTL (Sheldrick, 2008)'
_computing_structure_refinement 'SHELXTL (Sheldrick, 2008)'
_computing_structure_solution 'SHELXTL (Sheldrick, 2008)'
_diffrn_ambient_temperature 295(2)
_diffrn_measured_fraction_theta_full 1.000
_diffrn_measured_fraction_theta_max 1.000
_diffrn_measurement_device_type 'Bruker P4'
_diffrn_measurement_method \w
_diffrn_radiation_monochromator graphite
_diffrn_radiation_source 'fine-focus sealed tube'
_diffrn_radiation_type MoK\a
_diffrn_radiation_wavelength 0.71073
_diffrn_reflns_av_R_equivalents 0.0265
_diffrn_reflns_av_sigmaI/netI 0.0360
_diffrn_reflns_limit_h_max 1
_diffrn_reflns_limit_h_min -5
_diffrn_reflns_limit_k_max 11
_diffrn_reflns_limit_k_min -11
_diffrn_reflns_limit_l_max 11
_diffrn_reflns_limit_l_min -11
_diffrn_reflns_number 2238
_diffrn_reflns_theta_full 25.50
_diffrn_reflns_theta_max 25.50
_diffrn_reflns_theta_min 2.06
_diffrn_standards_decay_% 0
_diffrn_standards_interval_count 97
_diffrn_standards_number 3
_exptl_absorpt_coefficient_mu 0.135
_exptl_absorpt_correction_type none
_exptl_crystal_colour yellow
_exptl_crystal_density_diffrn 1.613
_exptl_crystal_density_method 'not measured'
_exptl_crystal_description prism
_exptl_crystal_F_000 216
_exptl_crystal_size_max 0.4
_exptl_crystal_size_mid 0.3
_exptl_crystal_size_min 0.2
_refine_diff_density_max 0.160
_refine_diff_density_min -0.177
_refine_ls_extinction_method none
_refine_ls_goodness_of_fit_ref 1.066
_refine_ls_hydrogen_treatment constr
_refine_ls_matrix_type full
_refine_ls_number_parameters 136
_refine_ls_number_reflns 1616
_refine_ls_number_restraints 0
_refine_ls_restrained_S_all 1.066
_refine_ls_R_factor_all 0.0680
_refine_ls_R_factor_gt 0.0480
_refine_ls_shift/su_max 0.000
_refine_ls_shift/su_mean 0.000
_refine_ls_structure_factor_coef Fsqd
_refine_ls_weighting_details 'calc w=1/[\s^2^(Fo^2^)+(0.001P)^2^+0.38P] where P=(Fo^2^+2Fc^2^)/3'
_refine_ls_weighting_scheme calc
_refine_ls_wR_factor_gt 0.1059
_refine_ls_wR_factor_ref 0.1156
_reflns_number_gt 1160
_reflns_number_total 1616
_reflns_threshold_expression I>2\s(I)
_cod_data_source_file fj2106.cif
_cod_data_source_block I
_cod_depositor_comments
;
The following automatic conversions were performed:
'_symmetry_cell_setting' value 'Triclinic' changed to 'triclinic'
according to '/home/saulius/struct/CIF-dictionaries/cif_core.dic'
dictionary named 'cif_core.dic' version 2.4.1 from 2010-06-29.

Automatic conversion script
Id: cif_fix_enum 1527 2010-12-29 10:47:43Z saulius 

The following automatic conversions were performed:

'_symmetry_cell_setting' value 'Triclinic' changed to 'triclinic'
according to /home/saulius/struct/CIF-dictionaries/cif_core.dic
dictionary named 'cif_core.dic' version 2.4.1 from 2010-06-29.

Automatic conversion script
Id: cif_fix_values 1715 2011-07-08 13:25:40Z adriana 
;
_cod_database_code 2217913
_cod_database_fobs_code 2217913

loop_
_symmetry_equiv_pos_as_xyz
'x, y, z'
'-x, -y, -z'

loop_
_atom_site_type_symbol
_atom_site_label
_atom_site_fract_x
_atom_site_fract_y
_atom_site_fract_z
_atom_site_U_iso_or_equiv
_atom_site_adp_type
_atom_site_calc_flag
_atom_site_refinement_flags
_atom_site_occupancy
O O1 0.7840(6) 0.1234(3) 0.5319(2) 0.0887(8) Uani d . 1
O O2 0.4576(6) 0.2314(2) 0.6030(2) 0.0798(7) Uani d . 1
O O3 0.0003(6) 0.5548(2) 0.3362(3) 0.0872(8) Uani d . 1
O O4 0.1241(6) 0.5961(3) 0.1351(3) 0.0946(9) Uani d . 1
N N1 0.9783(6) -0.0870(3) 0.1463(3) 0.0758(8) Uani d . 1
H H1B 1.0167 -0.1364 0.2204 0.091 Uiso d R 1
H H1C 1.0581 -0.1043 0.0700 0.091 Uiso d R 1
N N2 0.8489(5) 0.0275(2) 0.1456(2) 0.0578(6) Uani d . 1
N N3 0.5907(6) 0.1955(2) 0.5116(2) 0.0569(6) Uani d . 1
N N4 0.1273(6) 0.5291(3) 0.2381(3) 0.0675(7) Uani d . 1
C C1 0.7626(6) 0.0654(3) 0.2571(3) 0.0520(7) Uani d . 1
H H1A 0.7984 0.0169 0.3358 0.062 Uiso calc R 1
C C2 0.6075(6) 0.1858(3) 0.2585(3) 0.0471(6) Uani d . 1
C C3 0.5165(6) 0.2445(3) 0.3752(3) 0.0470(6) Uani d . 1
C C4 0.3552(6) 0.3540(3) 0.3687(3) 0.0518(7) Uani d . 1
H H4A 0.2918 0.3885 0.4466 0.062 Uiso calc R 1
C C5 0.2906(6) 0.4105(3) 0.2464(3) 0.0534(7) Uani d . 1
C C6 0.3755(6) 0.3582(3) 0.1277(3) 0.0580(7) Uani d . 1
H H6A 0.3302 0.3978 0.0448 0.070 Uiso calc R 1
C C7 0.5269(6) 0.2473(3) 0.1360(3) 0.0561(7) Uani d . 1
H H7A 0.5791 0.2108 0.0565 0.067 Uiso calc R 1

loop_
_atom_site_aniso_label
_atom_site_aniso_U_11
_atom_site_aniso_U_22
_atom_site_aniso_U_33
_atom_site_aniso_U_12
_atom_site_aniso_U_13
_atom_site_aniso_U_23
O1 0.117(2) 0.1053(19) 0.0558(13) 0.0634(17) -0.0041(13) -0.0040(12)
O2 0.1006(18) 0.0891(16) 0.0580(13) 0.0258(14) 0.0307(12) 0.0011(11)
O3 0.0851(17) 0.0709(15) 0.115(2) 0.0314(13) 0.0264(15) -0.0126(14)
O4 0.136(2) 0.0714(16) 0.0829(17) 0.0524(16) -0.0107(16) 0.0009(13)
N1 0.109(2) 0.0739(17) 0.0583(15) 0.0542(17) 0.0153(15) 0.0001(13)
N2 0.0690(15) 0.0583(14) 0.0517(14) 0.0267(12) 0.0088(11) -0.0026(11)
N3 0.0658(15) 0.0538(14) 0.0513(14) 0.0095(12) 0.0085(12) -0.0042(11)
N4 0.0686(17) 0.0521(15) 0.083(2) 0.0200(13) -0.0023(15) -0.0111(14)
C1 0.0609(17) 0.0507(15) 0.0484(15) 0.0176(13) 0.0106(13) 0.0035(12)
C2 0.0447(14) 0.0465(14) 0.0510(15) 0.0082(11) 0.0085(12) -0.0016(11)
C3 0.0482(15) 0.0464(14) 0.0459(15) 0.0056(12) 0.0063(11) -0.0001(11)
C4 0.0494(15) 0.0486(15) 0.0578(17) 0.0080(12) 0.0091(13) -0.0096(12)
C5 0.0505(15) 0.0449(15) 0.0661(18) 0.0140(12) 0.0029(13) -0.0031(13)
C6 0.0649(18) 0.0569(17) 0.0542(17) 0.0183(14) 0.0027(14) 0.0034(13)
C7 0.0661(18) 0.0586(17) 0.0473(15) 0.0211(14) 0.0073(13) -0.0027(12)

loop_
_atom_type_symbol
_atom_type_description
_atom_type_scat_dispersion_real
_atom_type_scat_dispersion_imag
_atom_type_scat_source
C C 0.0033 0.0016 'International Tables Vol C Tables 4.2.6.8 and 6.1.1.4'
H H 0.0000 0.0000 'International Tables Vol C Tables 4.2.6.8 and 6.1.1.4'
N N 0.0061 0.0033 'International Tables Vol C Tables 4.2.6.8 and 6.1.1.4'
O O 0.0106 0.0060 'International Tables Vol C Tables 4.2.6.8 and 6.1.1.4'

loop_
_geom_angle_atom_site_label_1
_geom_angle_atom_site_label_2
_geom_angle_atom_site_label_3
_geom_angle
N2 N1 H1B 124.3
N2 N1 H1C 115.3
H1B N1 H1C 119.5
C1 N2 N1 117.5(2)
O1 N3 O2 121.8(3)
O1 N3 C3 119.9(2)
O2 N3 C3 118.3(2)
O4 N4 O3 123.8(3)
O4 N4 C5 118.6(3)
O3 N4 C5 117.6(3)
N2 C1 C2 118.9(2)
N2 C1 H1A 120.5
C2 C1 H1A 120.5
C7 C2 C3 115.5(2)
C7 C2 C1 119.4(2)
C3 C2 C1 125.0(2)
C4 C3 C2 122.2(2)
C4 C3 N3 115.3(2)
C2 C3 N3 122.5(2)
C5 C4 C3 118.9(2)
C5 C4 H4A 120.6
C3 C4 H4A 120.6
C4 C5 C6 121.7(3)
C4 C5 N4 119.6(3)
C6 C5 N4 118.7(3)
C7 C6 C5 118.4(3)
C7 C6 H6A 120.8
C5 C6 H6A 120.8
C6 C7 C2 123.2(3)
C6 C7 H7A 118.4
C2 C7 H7A 118.4

loop_
_geom_bond_atom_site_label_1
_geom_bond_atom_site_label_2
_geom_bond_distance
O1 N3 1.214(3)
O2 N3 1.221(3)
O3 N4 1.229(3)
O4 N4 1.219(3)
N1 N2 1.336(3)
N1 H1B 0.8999
N1 H1C 0.9000
N2 C1 1.282(3)
N3 C3 1.464(3)
N4 C5 1.463(3)
C1 C2 1.458(3)
C1 H1A 0.9300
C2 C7 1.400(4)
C2 C3 1.414(3)
C3 C4 1.382(3)
C4 C5 1.361(4)
C4 H4A 0.9300
C5 C6 1.393(4)
C6 C7 1.365(4)
C6 H6A 0.9300
C7 H7A 0.9300

loop_
_geom_hbond_atom_site_label_D
_geom_hbond_atom_site_label_H
_geom_hbond_atom_site_label_A
_geom_hbond_site_symmetry_A
_geom_hbond_distance_DH
_geom_hbond_distance_HA
_geom_hbond_distance_DA
_geom_hbond_angle_DHA
N1 H1B O1 2_756 0.90 2.52 3.305(3) 145.5
N1 H1C N2 2_755 0.90 2.34 3.123(4) 145.9
